data_4349020
loop_
_publ_author_name
'Mukherjee, Soumya'
'Lu, Jingjing'
'Velmurugan, Gunasekaran'
'Singh, Shweta'
'Rajaraman, Gopalan'
'Tang, Jinkui'
'Ghosh, Sujit K.'

_publ_section_title
;
 Influence of Tuned Linker Functionality on Modulation of Magnetic
 Properties and Relaxation Dynamics in a Family of Six Isotypic
 Ln<sub>2</sub> (Ln = Dy and Gd) Complexes.
;
_journal_issue 21
_journal_name_full 'Inorganic chemistry'
_journal_page_first 11283
_journal_page_last 11298
_journal_paper_doi 10.1021/acs.inorgchem.6b01863
_journal_volume 55
_journal_year 2016
_chemical_formula_moiety 'C52 H48 Gd2 N2 O12'
_chemical_formula_sum 'C52 H48 Gd2 N2 O12'
_chemical_formula_weight 1207.41
_space_group_crystal_system triclinic
_space_group_IT_number 2
_space_group_name_Hall '-P 1'
_space_group_name_H-M_alt 'P -1'
_atom_sites_solution_hydrogens geom
_audit_creation_method SHELXL-2014/6
_cell_angle_alpha 74.521(2)
_cell_angle_beta 80.590(3)
_cell_angle_gamma 80.393(3)
_cell_formula_units_Z 2
_cell_length_a 8.5153(9)
_cell_length_b 17.0101(19)
_cell_length_c 18.034(2)
_cell_measurement_reflns_used 9974
_cell_measurement_temperature 100(2)
_cell_measurement_theta_max 28.09
_cell_measurement_theta_min 2.36
_cell_volume 2462.6(5)
_computing_cell_refinement 'Bruker SAINT'
_computing_data_collection 'Bruker APEX2'
_computing_data_reduction 'Bruker SAINT'
_computing_molecular_graphics 'Bruker SHELXTL'
_computing_publication_material 'Bruker SHELXTL'
_computing_structure_refinement 'SHELXL-2014/6 (Sheldrick, 2014)'
_computing_structure_solution 'SHELXS-97 (Sheldrick 2008)'
_diffrn_ambient_temperature 100(2)
_diffrn_measured_fraction_theta_full 0.987
_diffrn_measured_fraction_theta_max 0.979
_diffrn_measurement_device_type 'Bruker APEX-II CCD'
_diffrn_measurement_method '\f and \w scans'
_diffrn_radiation_source 'fine-focus sealed tube'
_diffrn_radiation_type MoK\a
_diffrn_radiation_wavelength 0.71073
_diffrn_reflns_av_R_equivalents 0.0506
_diffrn_reflns_av_unetI/netI 0.0593
_diffrn_reflns_Laue_measured_fraction_full 0.987
_diffrn_reflns_Laue_measured_fraction_max 0.979
_diffrn_reflns_limit_h_max 5
_diffrn_reflns_limit_h_min -11
_diffrn_reflns_limit_k_max 22
_diffrn_reflns_limit_k_min -22
_diffrn_reflns_limit_l_max 23
_diffrn_reflns_limit_l_min -23
_diffrn_reflns_number 39582
_diffrn_reflns_point_group_measured_fraction_full 0.987
_diffrn_reflns_point_group_measured_fraction_max 0.979
_diffrn_reflns_theta_full 25.242
_diffrn_reflns_theta_max 28.160
_diffrn_reflns_theta_min 1.181
_exptl_absorpt_coefficient_mu 2.733
_exptl_absorpt_correction_T_max 0.579
_exptl_absorpt_correction_T_min 0.47
_exptl_absorpt_correction_type multi-scan
_exptl_absorpt_process_details 'multi-scan absorption correction'
_exptl_crystal_colour red
_exptl_crystal_density_diffrn 1.626
_exptl_crystal_density_method 'not measured'
_exptl_crystal_description needle-shaped
_exptl_crystal_F_000 1192
_exptl_crystal_size_max 0.28
_exptl_crystal_size_mid 0.24
_exptl_crystal_size_min 0.20
_refine_diff_density_max 4.636
_refine_diff_density_min -1.555
_refine_diff_density_rms 0.214
_refine_ls_extinction_method none
_refine_ls_goodness_of_fit_ref 1.192
_refine_ls_hydrogen_treatment constr
_refine_ls_matrix_type full
_refine_ls_number_parameters 619
_refine_ls_number_reflns 11846
_refine_ls_number_restraints 0
_refine_ls_restrained_S_all 1.192
_refine_ls_R_factor_all 0.0712
_refine_ls_R_factor_gt 0.0458
_refine_ls_shift/su_max 0.001
_refine_ls_shift/su_mean 0.000
_refine_ls_structure_factor_coef Fsqd
_refine_ls_weighting_details 'w=1/[\s^2^(Fo^2^)+(0.1000P)^2^] where P=(Fo^2^+2Fc^2^)/3'
_refine_ls_weighting_scheme calc
_refine_ls_wR_factor_gt 0.1531
_refine_ls_wR_factor_ref 0.1753
_reflns_Friedel_coverage 0.000
_reflns_number_gt 8831
_reflns_number_total 11846
_reflns_threshold_expression 'I > 2\s(I)'
_cod_data_source_file ic6b01863_si_005.cif
_cod_data_source_block Compound2b
_cod_database_code 4349020
_shelx_space_group_comment
;
The symmetry employed for this shelxl refinement is uniquely defined
by the following loop, which should always be used as a source of
symmetry information in preference to the above space-group names.
They are only intended as comments.
;
_shelxl_version_number 2014/6

loop_
_space_group_symop_operation_xyz
'x, y, z'
'-x, -y, -z'

loop_
_atom_site_label
_atom_site_type_symbol
_atom_site_fract_x
_atom_site_fract_y
_atom_site_fract_z
_atom_site_U_iso_or_equiv
_atom_site_adp_type
_atom_site_occupancy
_atom_site_site_symmetry_order
_atom_site_calc_flag
_atom_site_refinement_flags_posn
_atom_site_refinement_flags_adp
C17 C 0.8268(8) 0.5081(4) 0.2042(3) 0.0210(13) Uani 1 1 d . .
C16 C 0.7407(9) 0.4472(4) 0.2557(4) 0.0246(15) Uani 1 1 d . .
H14 H 0.7698 0.3922 0.2550 0.030 Uiso 1 1 calc R U
C15 C 0.6116(9) 0.4696(4) 0.3077(4) 0.0263(15) Uani 1 1 d . .
H13 H 0.5529 0.4295 0.3403 0.032 Uiso 1 1 calc R U
C14 C 0.5697(9) 0.5511(4) 0.3114(4) 0.0275(15) Uani 1 1 d . .
H12 H 0.4843 0.5651 0.3468 0.033 Uiso 1 1 calc R U
C13 C 0.6542(9) 0.6112(4) 0.2627(4) 0.0249(15) Uani 1 1 d . .
H11 H 0.6252 0.6659 0.2646 0.030 Uiso 1 1 calc R U
C12 C 0.7840(8) 0.5894(4) 0.2105(3) 0.0195(13) Uani 1 1 d . .
C11 C 0.8968(9) 0.7142(4) 0.1767(4) 0.0254(15) Uani 1 1 d . .
H10 H 0.8519 0.7181 0.2264 0.030 Uiso 1 1 calc R U
C10 C 0.9735(9) 0.7802(4) 0.1312(4) 0.0247(15) Uani 1 1 d . .
C9 C 0.9677(9) 0.8534(4) 0.1606(4) 0.0244(15) Uani 1 1 d . .
C8 C 0.8791(10) 0.8622(4) 0.2329(4) 0.0321(17) Uani 1 1 d . .
H9 H 0.8237 0.8199 0.2641 0.038 Uiso 1 1 calc R U
C7 C 0.8754(10) 0.9331(4) 0.2568(4) 0.0320(17) Uani 1 1 d . .
H8 H 0.8188 0.9370 0.3047 0.038 Uiso 1 1 calc R U
C6 C 0.9522(10) 0.9981(4) 0.2125(4) 0.0308(17) Uani 1 1 d . .
H7 H 0.9470 1.0454 0.2299 0.037 Uiso 1 1 calc R U
C5 C 1.0364(9) 0.9921(4) 0.1424(4) 0.0285(16) Uani 1 1 d . .
H6 H 1.0891 1.0358 0.1122 0.034 Uiso 1 1 calc R U
C4 C 1.0449(9) 0.9206(4) 0.1150(4) 0.0258(15) Uani 1 1 d . .
C3 C 1.1319(10) 0.9145(4) 0.0413(4) 0.0298(16) Uani 1 1 d . .
H5 H 1.1871 0.9576 0.0120 0.036 Uiso 1 1 calc R U
C2 C 1.1366(9) 0.8486(4) 0.0130(4) 0.0270(15) Uani 1 1 d . .
H4 H 1.1910 0.8484 -0.0361 0.032 Uiso 1 1 calc R U
C1 C 1.0612(9) 0.7796(4) 0.0558(4) 0.0264(15) Uani 1 1 d . .
C19 C 0.9975(10) 0.7189(4) -0.1500(4) 0.0319(17) Uani 1 1 d . .
H2 H 0.8846 0.7257 -0.1535 0.048 Uiso 1 1 calc R U
H3 H 1.0563 0.7218 -0.2007 0.048 Uiso 1 1 calc R U
H1 H 1.0214 0.7617 -0.1298 0.048 Uiso 1 1 calc R U
C25 C 0.6477(9) 0.5211(4) -0.0860(4) 0.0265(15) Uani 1 1 d . .
C24 C 0.5113(10) 0.5589(5) -0.1208(4) 0.0354(18) Uani 1 1 d . .
H17 H 0.4658 0.5326 -0.1495 0.042 Uiso 1 1 calc R U
C23 C 0.4438(11) 0.6372(5) -0.1120(5) 0.043(2) Uani 1 1 d . .
H16 H 0.3532 0.6631 -0.1356 0.052 Uiso 1 1 calc R U
C22 C 0.5094(10) 0.6769(5) -0.0685(4) 0.0341(17) Uani 1 1 d . .
H15 H 0.4639 0.7288 -0.0625 0.041 Uiso 1 1 calc R U
C21 C 0.6442(9) 0.6367(4) -0.0347(4) 0.0271(15) Uani 1 1 d . .
C18 C 0.6663(11) 0.7534(5) 0.0138(5) 0.040(2) Uani 1 1 d . .
H22 H 0.6652 0.7886 -0.0375 0.060 Uiso 1 1 calc R U
H21 H 0.7348 0.7717 0.0414 0.060 Uiso 1 1 calc R U
H23 H 0.5593 0.7552 0.0408 0.060 Uiso 1 1 calc R U
C26 C 0.6634(11) 0.4015(5) -0.1351(4) 0.0357(18) Uani 1 1 d . .
H19 H 0.5560 0.3918 -0.1126 0.054 Uiso 1 1 calc R U
H20 H 0.7292 0.3498 -0.1351 0.054 Uiso 1 1 calc R U
H18 H 0.6621 0.4342 -0.1874 0.054 Uiso 1 1 calc R U
C43 C 0.5143(8) 0.1265(4) 0.6404(4) 0.0199(13) Uani 1 1 d . .
C42 C 0.5948(9) 0.0980(4) 0.7058(4) 0.0231(14) Uani 1 1 d . .
H38 H 0.5982 0.0430 0.7326 0.028 Uiso 1 1 calc R U
C41 C 0.6712(9) 0.1513(4) 0.7319(4) 0.0293(16) Uani 1 1 d . .
H37 H 0.7227 0.1315 0.7762 0.035 Uiso 1 1 calc R U
C40 C 0.6692(8) 0.2316(4) 0.6923(4) 0.0241(14) Uani 1 1 d . .
H36 H 0.7224 0.2662 0.7088 0.029 Uiso 1 1 calc R U
C39 C 0.5894(9) 0.2619(4) 0.6285(4) 0.0228(14) Uani 1 1 d . .
H35 H 0.5886 0.3170 0.6023 0.027 Uiso 1 1 calc R U
C38 C 0.5099(8) 0.2119(4) 0.6021(4) 0.0210(13) Uani 1 1 d . .
C37 C 0.3616(8) 0.3135(4) 0.5157(3) 0.0179(13) Uani 1 1 d . .
H34 H 0.3632 0.3459 0.5497 0.021 Uiso 1 1 calc R U
C36 C 0.2873(8) 0.3517(4) 0.4474(3) 0.0198(13) Uani 1 1 d . .
C35 C 0.2249(8) 0.4396(4) 0.4336(4) 0.0191(13) Uani 1 1 d . .
C34 C 0.2244(9) 0.4872(4) 0.4870(4) 0.0248(15) Uani 1 1 d . .
H33 H 0.2676 0.4629 0.5331 0.030 Uiso 1 1 calc R U
C33 C 0.1606(9) 0.5693(4) 0.4717(4) 0.0287(16) Uani 1 1 d . .
H32 H 0.1630 0.5994 0.5076 0.034 Uiso 1 1 calc R U
C32 C 0.0931(9) 0.6077(4) 0.4039(4) 0.0295(16) Uani 1 1 d . .
H31 H 0.0492 0.6628 0.3948 0.035 Uiso 1 1 calc R U
C31 C 0.0920(9) 0.5631(4) 0.3504(4) 0.0277(15) Uani 1 1 d . .
H30 H 0.0476 0.5885 0.3048 0.033 Uiso 1 1 calc R U
C30 C 0.1574(8) 0.4798(4) 0.3640(4) 0.0210(13) Uani 1 1 d . .
C29 C 0.1560(9) 0.4351(4) 0.3076(4) 0.0248(15) Uani 1 1 d . .
H29 H 0.1165 0.4620 0.2610 0.030 Uiso 1 1 calc R U
C28 C 0.2118(9) 0.3535(4) 0.3213(4) 0.0252(15) Uani 1 1 d . .
H28 H 0.2091 0.3258 0.2836 0.030 Uiso 1 1 calc R U
C27 C 0.2742(9) 0.3092(4) 0.3913(4) 0.0229(14) Uani 1 1 d . .
C46 C 0.2072(8) -0.0294(4) 0.5549(4) 0.0199(13) Uani 1 1 d . .
C45 C 0.0859(9) 0.0347(4) 0.5656(4) 0.0208(13) Uani 1 1 d . .
C47 C -0.0605(9) 0.0195(4) 0.6054(4) 0.0252(15) Uani 1 1 d . .
H42 H -0.1393 0.0630 0.6119 0.030 Uiso 1 1 calc R U
C48 C -0.0922(9) -0.0618(4) 0.6364(4) 0.0279(15) Uani 1 1 d . .
H43 H -0.1929 -0.0723 0.6628 0.033 Uiso 1 1 calc R U
C51 C 0.9757(9) 0.1261(4) 0.3718(4) 0.0247(15) Uani 1 1 d . .
H24 H 0.9964 0.1800 0.3506 0.030 Uiso 1 1 calc R U
C50 C 0.8249(9) 0.1097(4) 0.4124(4) 0.0216(14) Uani 1 1 d . .
C49 C 0.7132(10) 0.2526(4) 0.3857(4) 0.0314(17) Uani 1 1 d . .
H26 H 0.8043 0.2683 0.4007 0.047 Uiso 1 1 calc R U
H27 H 0.6181 0.2876 0.3992 0.047 Uiso 1 1 calc R U
H25 H 0.7287 0.2580 0.3307 0.047 Uiso 1 1 calc R U
C44 C 0.0208(9) 0.1808(4) 0.5446(4) 0.0281(16) Uani 1 1 d . .
H41 H -0.0715 0.1835 0.5193 0.042 Uiso 1 1 calc R U
H39 H 0.0691 0.2304 0.5234 0.042 Uiso 1 1 calc R U
H40 H -0.0116 0.1746 0.5992 0.042 Uiso 1 1 calc R U
C52 C 0.5232(11) 0.1279(4) 0.2787(4) 0.0357(19) Uani 1 1 d . .
H45 H 0.4756 0.1841 0.2734 0.054 Uiso 1 1 calc R U
H44 H 0.4854 0.1055 0.2424 0.054 Uiso 1 1 calc R U
H46 H 0.6379 0.1256 0.2684 0.054 Uiso 1 1 calc R U
C20 C 0.7157(8) 0.5589(4) -0.0417(4) 0.0224(14) Uani 1 1 d . .
Gd1 Gd 1.00112(4) 0.59292(2) 0.04110(2) 0.01843(11) Uani 1 1 d . .
Gd2 Gd 0.42729(4) 0.11625(2) 0.48022(2) 0.01798(11) Uani 1 1 d . .
N1 N 0.8806(7) 0.6466(3) 0.1573(3) 0.0214(12) Uani 1 1 d . .
N2 N 0.4275(7) 0.2373(3) 0.5348(3) 0.0206(12) Uani 1 1 d . .
O1 O 1.0694(6) 0.7174(3) 0.0254(3) 0.0279(11) Uani 1 1 d . .
O6 O 0.9471(5) 0.4887(3) 0.1517(2) 0.0189(9) Uani 1 1 d . .
O5 O 0.7262(6) 0.6698(3) 0.0090(3) 0.0263(11) Uani 1 1 d . .
O3 O 0.8436(6) 0.5206(3) -0.0056(2) 0.0195(9) Uani 1 1 d . .
O4 O 0.7280(6) 0.4445(3) -0.0902(2) 0.0244(10) Uani 1 1 d . .
O7 O 0.3214(6) 0.2307(2) 0.4008(3) 0.0232(10) Uani 1 1 d . .
O9 O 0.4467(6) 0.0777(3) 0.6122(2) 0.0224(10) Uani 1 1 d . .
O8 O 0.6963(6) 0.1685(3) 0.4255(3) 0.0233(10) Uani 1 1 d . .
O11 O 0.3477(5) -0.0139(2) 0.5134(2) 0.0183(9) Uani 1 1 d . .
O10 O 0.1346(6) 0.1118(3) 0.5325(3) 0.0230(10) Uani 1 1 d . .
O12 O 0.4796(6) 0.0812(3) 0.3558(3) 0.0243(10) Uani 1 1 d . .
O2 O 1.0429(6) 0.6404(3) -0.0995(2) 0.0244(10) Uani 1 1 d . .

loop_
_atom_site_aniso_label
_atom_site_aniso_U_11
_atom_site_aniso_U_22
_atom_site_aniso_U_33
_atom_site_aniso_U_23
_atom_site_aniso_U_13
_atom_site_aniso_U_12
C17 0.025(4) 0.025(3) 0.012(3) -0.004(2) 0.000(3) -0.008(3)
C16 0.030(4) 0.020(3) 0.023(3) -0.005(3) 0.002(3) -0.006(3)
C15 0.029(4) 0.024(3) 0.023(3) -0.004(3) 0.007(3) -0.008(3)
C14 0.027(4) 0.030(4) 0.025(3) -0.011(3) 0.005(3) -0.005(3)
C13 0.025(4) 0.026(3) 0.025(3) -0.012(3) 0.007(3) -0.008(3)
C12 0.022(4) 0.024(3) 0.012(3) -0.003(2) 0.003(2) -0.010(3)
C11 0.037(5) 0.024(3) 0.016(3) -0.007(3) -0.003(3) -0.002(3)
C10 0.034(4) 0.022(3) 0.019(3) -0.005(3) -0.002(3) -0.004(3)
C9 0.030(4) 0.023(3) 0.024(3) -0.011(3) -0.005(3) -0.003(3)
C8 0.042(5) 0.031(4) 0.027(4) -0.015(3) 0.007(3) -0.015(3)
C7 0.040(5) 0.030(4) 0.031(4) -0.015(3) 0.000(3) -0.009(3)
C6 0.039(5) 0.025(3) 0.033(4) -0.016(3) -0.007(3) -0.001(3)
C5 0.034(5) 0.021(3) 0.033(4) -0.007(3) -0.011(3) -0.002(3)
C4 0.035(5) 0.023(3) 0.024(3) -0.010(3) -0.009(3) -0.005(3)
C3 0.033(5) 0.029(4) 0.026(4) -0.007(3) 0.004(3) -0.011(3)
C2 0.034(4) 0.027(3) 0.021(3) -0.006(3) 0.002(3) -0.011(3)
C1 0.033(4) 0.029(4) 0.016(3) -0.003(3) -0.003(3) -0.004(3)
C19 0.042(5) 0.024(3) 0.023(3) 0.000(3) 0.005(3) -0.003(3)
C25 0.023(4) 0.036(4) 0.019(3) -0.004(3) -0.006(3) -0.002(3)
C24 0.028(5) 0.045(4) 0.034(4) -0.008(3) -0.008(3) -0.007(3)
C23 0.032(5) 0.052(5) 0.045(5) -0.011(4) -0.013(4) 0.006(4)
C22 0.026(4) 0.040(4) 0.035(4) -0.010(3) -0.006(3) 0.002(3)
C21 0.021(4) 0.038(4) 0.020(3) -0.007(3) 0.005(3) -0.004(3)
C18 0.045(6) 0.035(4) 0.039(4) -0.015(3) -0.008(4) 0.010(4)
C26 0.041(5) 0.046(5) 0.027(4) -0.013(3) -0.008(3) -0.015(4)
C43 0.018(4) 0.021(3) 0.022(3) -0.007(2) 0.002(3) -0.006(2)
C42 0.026(4) 0.017(3) 0.023(3) -0.005(2) -0.001(3) 0.001(3)
C41 0.028(4) 0.038(4) 0.022(3) -0.013(3) -0.005(3) 0.005(3)
C40 0.018(4) 0.031(4) 0.028(3) -0.015(3) 0.000(3) -0.006(3)
C39 0.024(4) 0.020(3) 0.025(3) -0.009(3) -0.002(3) -0.004(3)
C38 0.023(4) 0.022(3) 0.018(3) -0.009(2) 0.003(3) -0.001(3)
C37 0.020(4) 0.017(3) 0.016(3) -0.006(2) 0.004(2) -0.004(2)
C36 0.025(4) 0.014(3) 0.019(3) -0.003(2) 0.003(3) -0.003(2)
C35 0.017(3) 0.016(3) 0.022(3) -0.004(2) 0.007(2) -0.006(2)
C34 0.025(4) 0.017(3) 0.031(4) -0.006(3) 0.003(3) -0.004(3)
C33 0.036(5) 0.019(3) 0.032(4) -0.012(3) 0.005(3) -0.006(3)
C32 0.031(4) 0.016(3) 0.037(4) -0.006(3) 0.007(3) -0.003(3)
C31 0.022(4) 0.023(3) 0.033(4) -0.001(3) 0.000(3) -0.002(3)
C30 0.017(4) 0.019(3) 0.026(3) -0.004(2) 0.003(3) -0.006(2)
C29 0.025(4) 0.023(3) 0.021(3) -0.002(3) 0.002(3) -0.001(3)
C28 0.029(4) 0.022(3) 0.027(3) -0.011(3) -0.003(3) -0.003(3)
C27 0.026(4) 0.016(3) 0.024(3) -0.006(2) 0.001(3) -0.001(3)
C46 0.021(4) 0.022(3) 0.020(3) -0.010(2) 0.001(3) -0.007(3)
C45 0.025(4) 0.020(3) 0.020(3) -0.010(2) -0.003(3) -0.002(3)
C47 0.019(4) 0.031(4) 0.029(4) -0.017(3) 0.003(3) -0.001(3)
C48 0.025(4) 0.040(4) 0.021(3) -0.011(3) 0.006(3) -0.013(3)
C51 0.026(4) 0.023(3) 0.025(3) -0.006(3) 0.006(3) -0.011(3)
C50 0.024(4) 0.023(3) 0.019(3) -0.009(2) 0.000(3) -0.003(3)
C49 0.034(5) 0.015(3) 0.039(4) 0.002(3) 0.001(3) -0.007(3)
C44 0.029(4) 0.023(3) 0.032(4) -0.016(3) 0.000(3) 0.008(3)
C52 0.053(6) 0.027(4) 0.025(4) -0.006(3) 0.004(3) -0.010(3)
C20 0.020(4) 0.029(3) 0.018(3) -0.003(3) 0.000(3) -0.008(3)
Gd1 0.0219(2) 0.02023(17) 0.01334(16) -0.00544(12) 0.00161(12) -0.00495(13)
Gd2 0.0203(2) 0.01418(16) 0.01958(17) -0.00649(12) 0.00175(13) -0.00279(12)
N1 0.022(3) 0.024(3) 0.019(3) -0.006(2) 0.000(2) -0.004(2)
N2 0.027(3) 0.017(3) 0.016(2) -0.003(2) 0.000(2) -0.003(2)
O1 0.040(3) 0.025(2) 0.020(2) -0.0099(19) 0.003(2) -0.006(2)
O6 0.020(3) 0.022(2) 0.015(2) -0.0068(17) 0.0039(17) -0.0039(18)
O5 0.032(3) 0.026(2) 0.022(2) -0.0095(19) -0.010(2) 0.003(2)
O3 0.018(3) 0.024(2) 0.016(2) -0.0058(17) -0.0008(17) -0.0014(18)
O4 0.028(3) 0.029(2) 0.019(2) -0.0071(19) -0.003(2) -0.010(2)
O7 0.032(3) 0.014(2) 0.024(2) -0.0069(18) -0.004(2) 0.0002(18)
O9 0.030(3) 0.018(2) 0.018(2) -0.0055(17) 0.0024(19) -0.0028(19)
O8 0.023(3) 0.016(2) 0.029(2) -0.0046(18) 0.004(2) -0.0064(18)
O11 0.016(2) 0.015(2) 0.023(2) -0.0066(17) 0.0043(18) -0.0051(17)
O10 0.023(3) 0.016(2) 0.029(2) -0.0080(18) 0.001(2) -0.0020(18)
O12 0.032(3) 0.020(2) 0.020(2) -0.0064(18) 0.002(2) -0.0044(19)
O2 0.034(3) 0.021(2) 0.016(2) -0.0032(18) 0.000(2) -0.003(2)

loop_
_atom_type_symbol
_atom_type_description
_atom_type_scat_dispersion_real
_atom_type_scat_dispersion_imag
_atom_type_scat_source
C C 0.0033 0.0016 'International Tables Vol C Tables 4.2.6.8 and 6.1.1.4'
H H 0.0000 0.0000 'International Tables Vol C Tables 4.2.6.8 and 6.1.1.4'
N N 0.0061 0.0033 'International Tables Vol C Tables 4.2.6.8 and 6.1.1.4'
O O 0.0106 0.0060 'International Tables Vol C Tables 4.2.6.8 and 6.1.1.4'
Gd Gd -0.1653 3.9035 'International Tables Vol C Tables 4.2.6.8 and 6.1.1.4'

loop_
_geom_angle_atom_site_label_1
_geom_angle_atom_site_label_2
_geom_angle_atom_site_label_3
_geom_angle
_geom_angle_site_symmetry_1
_geom_angle_site_symmetry_3
O6 C17 C12 121.0(5) . .
O6 C17 C16 121.1(6) . .
C12 C17 C16 117.9(6) . .
C15 C16 C17 119.8(6) . .
C15 C16 H14 120.1 . .
C17 C16 H14 120.1 . .
C14 C15 C16 120.9(6) . .
C14 C15 H13 119.6 . .
C16 C15 H13 119.6 . .
C13 C14 C15 120.2(6) . .
C13 C14 H12 119.9 . .
C15 C14 H12 119.9 . .
C14 C13 C12 119.4(6) . .
C14 C13 H11 120.3 . .
C12 C13 H11 120.3 . .
C13 C12 C17 121.7(6) . .
C13 C12 N1 124.3(6) . .
C17 C12 N1 114.0(5) . .
N1 C11 C10 127.4(6) . .
N1 C11 H10 116.3 . .
C10 C11 H10 116.3 . .
C11 C10 C1 122.5(6) . .
C11 C10 C9 119.5(6) . .
C1 C10 C9 118.0(6) . .
C4 C9 C8 117.2(6) . .
C4 C9 C10 120.0(6) . .
C8 C9 C10 122.7(6) . .
C7 C8 C9 120.2(7) . .
C7 C8 H9 119.9 . .
C9 C8 H9 119.9 . .
C6 C7 C8 122.4(7) . .
C6 C7 H8 118.8 . .
C8 C7 H8 118.8 . .
C5 C6 C7 118.9(6) . .
C5 C6 H7 120.6 . .
C7 C6 H7 120.6 . .
C6 C5 C4 121.2(7) . .
C6 C5 H6 119.4 . .
C4 C5 H6 119.4 . .
C9 C4 C5 120.2(6) . .
C9 C4 C3 118.5(6) . .
C5 C4 C3 121.3(7) . .
C2 C3 C4 122.3(7) . .
C2 C3 H5 118.9 . .
C4 C3 H5 118.9 . .
C3 C2 C1 121.7(6) . .
C3 C2 H4 119.1 . .
C1 C2 H4 119.1 . .
O1 C1 C2 119.1(6) . .
O1 C1 C10 121.5(6) . .
C2 C1 C10 119.4(6) . .
O2 C19 H2 109.5 . .
O2 C19 H3 109.5 . .
H2 C19 H3 109.5 . .
O2 C19 H1 109.5 . .
H2 C19 H1 109.5 . .
H3 C19 H1 109.5 . .
O4 C25 C24 125.3(7) . .
O4 C25 C20 113.4(6) . .
C24 C25 C20 121.3(7) . .
C25 C24 C23 118.8(7) . .
C25 C24 H17 120.6 . .
C23 C24 H17 120.6 . .
C22 C23 C24 121.3(8) . .
C22 C23 H16 119.4 . .
C24 C23 H16 119.4 . .
C21 C22 C23 117.8(7) . .
C21 C22 H15 121.1 . .
C23 C22 H15 121.1 . .
C22 C21 C20 123.1(7) . .
C22 C21 O5 124.3(6) . .
C20 C21 O5 112.6(6) . .
O5 C18 H22 109.5 . .
O5 C18 H21 109.5 . .
H22 C18 H21 109.5 . .
O5 C18 H23 109.5 . .
H22 C18 H23 109.5 . .
H21 C18 H23 109.5 . .
O4 C26 H19 109.5 . .
O4 C26 H20 109.5 . .
H19 C26 H20 109.5 . .
O4 C26 H18 109.5 . .
H19 C26 H18 109.5 . .
H20 C26 H18 109.5 . .
O9 C43 C42 122.9(6) . .
O9 C43 C38 119.8(6) . .
C42 C43 C38 117.3(6) . .
C43 C42 C41 121.1(6) . .
C43 C42 H38 119.4 . .
C41 C42 H38 119.4 . .
C40 C41 C42 119.9(6) . .
C40 C41 H37 120.0 . .
C42 C41 H37 120.0 . .
C41 C40 C39 120.4(6) . .
C41 C40 H36 119.8 . .
C39 C40 H36 119.8 . .
C40 C39 C38 121.3(6) . .
C40 C39 H35 119.4 . .
C38 C39 H35 119.4 . .
C39 C38 C43 119.9(6) . .
C39 C38 N2 125.2(6) . .
C43 C38 N2 114.8(6) . .
N2 C37 C36 125.8(6) . .
N2 C37 H34 117.1 . .
C36 C37 H34 117.1 . .
C27 C36 C37 123.0(6) . .
C27 C36 C35 118.6(6) . .
C37 C36 C35 118.4(5) . .
C34 C35 C30 117.1(6) . .
C34 C35 C36 123.6(6) . .
C30 C35 C36 119.3(6) . .
C33 C34 C35 121.1(7) . .
C33 C34 H33 119.4 . .
C35 C34 H33 119.4 . .
C34 C33 C32 121.3(6) . .
C34 C33 H32 119.4 . .
C32 C33 H32 119.4 . .
C31 C32 C33 119.1(6) . .
C31 C32 H31 120.4 . .
C33 C32 H31 120.4 . .
C32 C31 C30 120.8(7) . .
C32 C31 H30 119.6 . .
C30 C31 H30 119.6 . .
C31 C30 C35 120.6(6) . .
C31 C30 C29 119.8(6) . .
C35 C30 C29 119.6(6) . .
C28 C29 C30 120.7(6) . .
C28 C29 H29 119.7 . .
C30 C29 H29 119.7 . .
C29 C28 C27 122.1(6) . .
C29 C28 H28 118.9 . .
C27 C28 H28 118.9 . .
O7 C27 C36 122.1(6) . .
O7 C27 C28 118.4(6) . .
C36 C27 C28 119.5(6) . .
O11 C46 C50 121.0(6) . 2_656
O11 C46 C45 120.9(5) . .
C50 C46 C45 118.0(6) 2_656 .
C47 C45 O10 126.0(6) . .
C47 C45 C46 121.5(6) . .
O10 C45 C46 112.5(6) . .
C45 C47 C48 119.8(6) . .
C45 C47 H42 120.1 . .
C48 C47 H42 120.1 . .
C51 C48 C47 120.4(7) 2_656 .
C51 C48 H43 119.8 2_656 .
C47 C48 H43 119.8 . .
C48 C51 C50 119.4(6) 2_656 .
C48 C51 H24 120.3 2_656 .
C50 C51 H24 120.3 . .
O8 C50 C46 113.4(6) . 2_656
O8 C50 C51 125.7(6) . .
C46 C50 C51 120.9(6) 2_656 .
O8 C49 H26 109.5 . .
O8 C49 H27 109.5 . .
H26 C49 H27 109.5 . .
O8 C49 H25 109.5 . .
H26 C49 H25 109.5 . .
H27 C49 H25 109.5 . .
O10 C44 H41 109.5 . .
O10 C44 H39 109.5 . .
H41 C44 H39 109.5 . .
O10 C44 H40 109.5 . .
H41 C44 H40 109.5 . .
H39 C44 H40 109.5 . .
O12 C52 H45 109.5 . .
O12 C52 H44 109.5 . .
H45 C52 H44 109.5 . .
O12 C52 H46 109.5 . .
H45 C52 H46 109.5 . .
H44 C52 H46 109.5 . .
O3 C20 C21 121.4(6) . .
O3 C20 C25 120.9(6) . .
C21 C20 C25 117.7(7) . .
O1 Gd1 O3 128.14(18) . 2_765
O1 Gd1 O6 131.85(15) . .
O3 Gd1 O6 78.81(14) 2_765 .
O1 Gd1 O3 142.63(17) . .
O3 Gd1 O3 69.58(18) 2_765 .
O6 Gd1 O3 79.65(15) . .
O1 Gd1 O2 78.35(16) . .
O3 Gd1 O2 77.98(15) 2_765 .
O6 Gd1 O2 149.62(14) . .
O3 Gd1 O2 74.04(15) . .
O1 Gd1 N1 70.82(17) . .
O3 Gd1 N1 142.12(16) 2_765 .
O6 Gd1 N1 67.14(16) . .
O3 Gd1 N1 117.55(17) . .
O2 Gd1 N1 139.58(16) . .
O1 Gd1 O4 79.53(17) . 2_765
O3 Gd1 O4 65.54(15) 2_765 2_765
O6 Gd1 O4 78.96(15) . 2_765
O3 Gd1 O4 133.06(15) . 2_765
O2 Gd1 O4 108.46(16) . 2_765
N1 Gd1 O4 91.22(17) . 2_765
O1 Gd1 O5 84.97(18) . .
O3 Gd1 O5 132.40(15) 2_765 .
O6 Gd1 O5 105.11(16) . .
O3 Gd1 O5 64.82(15) . .
O2 Gd1 O5 77.20(16) . .
N1 Gd1 O5 74.71(16) . .
O4 Gd1 O5 161.87(15) 2_765 .
O1 Gd1 Gd1 149.35(12) . 2_765
O3 Gd1 Gd1 34.95(11) 2_765 2_765
O6 Gd1 Gd1 76.86(10) . 2_765
O3 Gd1 Gd1 34.63(11) . 2_765
O2 Gd1 Gd1 72.88(10) . 2_765
N1 Gd1 Gd1 139.59(13) . 2_765
O4 Gd1 Gd1 99.57(10) 2_765 2_765
O5 Gd1 Gd1 98.56(10) . 2_765
O7 Gd2 O11 128.29(17) . .
O7 Gd2 O9 133.69(15) . .
O11 Gd2 O9 79.09(15) . .
O7 Gd2 O11 141.64(16) . 2_656
O11 Gd2 O11 69.22(18) . 2_656
O9 Gd2 O11 78.44(15) . 2_656
O7 Gd2 O12 77.50(15) . .
O11 Gd2 O12 78.73(15) . .
O9 Gd2 O12 148.81(15) . .
O11 Gd2 O12 73.32(16) 2_656 .
O7 Gd2 N2 70.55(16) . .
O11 Gd2 N2 141.71(16) . .
O9 Gd2 N2 67.67(16) . .
O11 Gd2 N2 119.31(17) 2_656 .
O12 Gd2 N2 139.08(16) . .
O7 Gd2 O10 80.68(16) . .
O11 Gd2 O10 65.40(15) . .
O9 Gd2 O10 80.21(16) . .
O11 Gd2 O10 132.56(14) 2_656 .
O12 Gd2 O10 109.66(16) . .
N2 Gd2 O10 89.94(16) . .
O7 Gd2 O8 85.52(16) . .
O11 Gd2 O8 132.63(14) . .
O9 Gd2 O8 101.50(16) . .
O11 Gd2 O8 64.71(14) 2_656 .
O12 Gd2 O8 78.27(16) . .
N2 Gd2 O8 74.46(16) . .
O10 Gd2 O8 161.97(14) . .
O7 Gd2 Gd2 148.61(11) . 2_656
O11 Gd2 Gd2 34.96(11) . 2_656
O9 Gd2 Gd2 76.31(10) . 2_656
O11 Gd2 Gd2 34.26(10) 2_656 2_656
O12 Gd2 Gd2 72.93(10) . 2_656
N2 Gd2 Gd2 140.59(12) . 2_656
O10 Gd2 Gd2 99.43(10) . 2_656
O8 Gd2 Gd2 98.40(10) . 2_656
C11 N1 C12 118.3(5) . .
C11 N1 Gd1 131.2(5) . .
C12 N1 Gd1 110.4(4) . .
C37 N2 C38 117.9(5) . .
C37 N2 Gd2 132.3(4) . .
C38 N2 Gd2 109.7(4) . .
C1 O1 Gd1 146.2(4) . .
C17 O6 Gd1 116.2(4) . .
C21 O5 C18 115.8(6) . .
C21 O5 Gd1 116.5(4) . .
C18 O5 Gd1 125.7(5) . .
C20 O3 Gd1 120.6(4) . 2_765
C20 O3 Gd1 121.4(4) . .
Gd1 O3 Gd1 110.42(18) 2_765 .
C25 O4 C26 116.4(6) . .
C25 O4 Gd1 116.2(4) . 2_765
C26 O4 Gd1 126.3(4) . 2_765
C27 O7 Gd2 145.3(4) . .
C43 O9 Gd2 117.0(4) . .
C50 O8 C49 116.7(5) . .
C50 O8 Gd2 116.5(4) . .
C49 O8 Gd2 123.8(4) . .
C46 O11 Gd2 122.0(3) . .
C46 O11 Gd2 121.2(4) . 2_656
Gd2 O11 Gd2 110.78(18) . 2_656
C45 O10 C44 116.1(5) . .
C45 O10 Gd2 117.1(4) . .
C44 O10 Gd2 125.7(4) . .
C52 O12 Gd2 132.5(4) . .
C19 O2 Gd1 131.0(4) . .

loop_
_geom_bond_atom_site_label_1
_geom_bond_atom_site_label_2
_geom_bond_distance
_geom_bond_site_symmetry_2
C17 O6 1.339(7) .
C17 C12 1.400(8) .
C17 C16 1.411(9) .
C16 C15 1.395(9) .
C16 H14 0.9300 .
C15 C14 1.389(9) .
C15 H13 0.9300 .
C14 C13 1.376(9) .
C14 H12 0.9300 .
C13 C12 1.400(9) .
C13 H11 0.9300 .
C12 N1 1.434(8) .
C11 N1 1.322(8) .
C11 C10 1.391(9) .
C11 H10 0.9300 .
C10 C1 1.443(9) .
C10 C9 1.469(9) .
C9 C4 1.409(10) .
C9 C8 1.428(9) .
C8 C7 1.379(9) .
C8 H9 0.9300 .
C7 C6 1.374(11) .
C7 H8 0.9300 .
C6 C5 1.368(10) .
C6 H7 0.9300 .
C5 C4 1.417(9) .
C5 H6 0.9300 .
C4 C3 1.434(10) .
C3 C2 1.343(9) .
C3 H5 0.9300 .
C2 C1 1.411(9) .
C2 H4 0.9300 .
C1 O1 1.302(8) .
C19 O2 1.433(8) .
C19 H2 0.9600 .
C19 H3 0.9600 .
C19 H1 0.9600 .
C25 O4 1.381(8) .
C25 C24 1.389(10) .
C25 C20 1.393(9) .
C24 C23 1.399(11) .
C24 H17 0.9300 .
C23 C22 1.391(11) .
C23 H16 0.9300 .
C22 C21 1.379(10) .
C22 H15 0.9300 .
C21 C20 1.390(9) .
C21 O5 1.405(8) .
C18 O5 1.448(8) .
C18 H22 0.9600 .
C18 H21 0.9600 .
C18 H23 0.9600 .
C26 O4 1.446(8) .
C26 H19 0.9600 .
C26 H20 0.9600 .
C26 H18 0.9600 .
C43 O9 1.327(8) .
C43 C42 1.393(9) .
C43 C38 1.429(9) .
C42 C41 1.411(10) .
C42 H38 0.9300 .
C41 C40 1.362(10) .
C41 H37 0.9300 .
C40 C39 1.370(9) .
C40 H36 0.9300 .
C39 C38 1.386(9) .
C39 H35 0.9300 .
C38 N2 1.432(8) .
C37 N2 1.302(8) .
C37 C36 1.425(9) .
C37 H34 0.9300 .
C36 C27 1.419(9) .
C36 C35 1.469(8) .
C35 C34 1.412(9) .
C35 C30 1.422(9) .
C34 C33 1.383(9) .
C34 H33 0.9300 .
C33 C32 1.390(10) .
C33 H32 0.9300 .
C32 C31 1.380(10) .
C32 H31 0.9300 .
C31 C30 1.405(9) .
C31 H30 0.9300 .
C30 C29 1.426(9) .
C29 C28 1.359(9) .
C29 H29 0.9300 .
C28 C27 1.422(9) .
C28 H28 0.9300 .
C27 O7 1.302(7) .
C46 O11 1.329(8) .
C46 C50 1.389(9) 2_656
C46 C45 1.402(9) .
C45 C47 1.361(9) .
C45 O10 1.388(8) .
C47 C48 1.401(10) .
C47 H42 0.9300 .
C48 C51 1.370(10) 2_656
C48 H43 0.9300 .
C51 C48 1.370(10) 2_656
C51 C50 1.402(9) .
C51 H24 0.9300 .
C50 O8 1.389(8) .
C50 C46 1.389(9) 2_656
C49 O8 1.439(7) .
C49 H26 0.9600 .
C49 H27 0.9600 .
C49 H25 0.9600 .
C44 O10 1.432(7) .
C44 H41 0.9600 .
C44 H39 0.9600 .
C44 H40 0.9600 .
C52 O12 1.430(8) .
C52 H45 0.9600 .
C52 H44 0.9600 .
C52 H46 0.9600 .
C20 O3 1.343(8) .
Gd1 O1 2.222(5) .
Gd1 O3 2.327(4) 2_765
Gd1 O6 2.328(4) .
Gd1 O3 2.345(4) .
Gd1 O2 2.432(4) .
Gd1 N1 2.506(5) .
Gd1 O4 2.527(5) 2_765
Gd1 O5 2.558(5) .
Gd1 Gd1 3.8371(7) 2_765
Gd2 O7 2.237(4) .
Gd2 O11 2.319(4) .
Gd2 O9 2.320(4) .
Gd2 O11 2.360(4) 2_656
Gd2 O12 2.426(4) .
Gd2 N2 2.509(5) .
Gd2 O10 2.523(5) .
Gd2 O8 2.546(5) .
Gd2 Gd2 3.8511(7) 2_656
O3 Gd1 2.327(4) 2_765
O4 Gd1 2.527(5) 2_765
O11 Gd2 2.360(4) 2_656
